data_7217841
loop_
_publ_author_name
'Bessette, Andr\'e'
'Cibian, Mihaela'
'B\'elanger, Francis'
'D\'esilets, Denis'
'Hanan, Garry S.'

_publ_section_title
;
 Introducing asymmetry in tetradentate azadipyrromethene chromophores: a
 systematic study of the impact on electronic and photophysical
 properties.
;
_journal_issue 40
_journal_name_full 'Physical chemistry chemical physics : PCCP'
_journal_page_first 22207
_journal_page_last 22221
_journal_paper_doi 10.1039/c4cp02629b
_journal_volume 16
_journal_year 2014
_chemical_compound_source 'Synthesized by the authors. See text'
_chemical_formula_moiety 'C33 H25 N3 O2'
_chemical_formula_sum 'C33 H25 N3 O2'
_chemical_formula_weight 495.56
_chemical_name_systematic
;
 ?
;
_space_group_crystal_system monoclinic
_space_group_IT_number 7
_space_group_name_Hall 'P -2yc'
_space_group_name_H-M_alt 'P 1 c 1'
_symmetry_space_group_name_Hall 'P -2yc'
_symmetry_space_group_name_H-M 'P 1 c 1'
_atom_sites_solution_hydrogens geom
_atom_sites_solution_primary direct
_atom_sites_solution_secondary difmap
_audit_creation_method SHELXL-2013
_cell_angle_alpha 90
_cell_angle_beta 100.6680(10)
_cell_angle_gamma 90
_cell_formula_units_Z 8
_cell_length_a 20.1555(2)
_cell_length_b 9.67570(10)
_cell_length_c 25.4600(3)
_cell_measurement_reflns_used 9947
_cell_measurement_temperature 100
_cell_measurement_theta_max 70.59
_cell_measurement_theta_min 2.23
_cell_volume 4879.36(9)
_computing_cell_refinement 'SAINT V7.68A(Bruker AXS, 2009)'
_computing_data_collection 'APEX2  (Bruker AXS, 2009)'
_computing_data_reduction 'SAINT V7.68A(Bruker AXS, 2009)'
_computing_molecular_graphics 'SHELXTL  (Bruker AXS, 2003)'
_computing_publication_material 'UdMX (Maris, 2004)'
_computing_structure_refinement 'SHELXL-2013 (Sheldrick, 2013)'
_computing_structure_solution 'SHELXL-2013 (Sheldrick, 2013)'
_diffrn_ambient_temperature 100
_diffrn_detector_area_resol_mean 8.3
_diffrn_measured_fraction_theta_full 0.999
_diffrn_measured_fraction_theta_max 0.997
_diffrn_measurement_device_type 'Bruker APEX II'
_diffrn_measurement_method \w
_diffrn_radiation_type CuK\a
_diffrn_radiation_wavelength 1.54178
_diffrn_reflns_av_R_equivalents 0.0346
_diffrn_reflns_av_unetI/netI 0.0258
_diffrn_reflns_Laue_measured_fraction_full 0.999
_diffrn_reflns_Laue_measured_fraction_max 0.997
_diffrn_reflns_limit_h_max 24
_diffrn_reflns_limit_h_min -24
_diffrn_reflns_limit_k_max 10
_diffrn_reflns_limit_k_min -11
_diffrn_reflns_limit_l_max 31
_diffrn_reflns_limit_l_min -31
_diffrn_reflns_number 94028
_diffrn_reflns_point_group_measured_fraction_full 0.999
_diffrn_reflns_point_group_measured_fraction_max 0.997
_diffrn_reflns_theta_full 67.679
_diffrn_reflns_theta_max 71.117
_diffrn_reflns_theta_min 2.231
_diffrn_source 'Incoatec I\muS Microsource '
_exptl_absorpt_coefficient_mu 0.674
_exptl_absorpt_correction_T_max 0.7534
_exptl_absorpt_correction_T_min 0.6750
_exptl_absorpt_correction_type multi-scan
_exptl_absorpt_process_details 'Sadabs (Sheldrick, 2008)'
_exptl_crystal_colour black
_exptl_crystal_density_diffrn 1.349
_exptl_crystal_description needle
_exptl_crystal_F_000 2080
_exptl_crystal_size_max 0.168
_exptl_crystal_size_mid 0.042
_exptl_crystal_size_min 0.006
_refine_diff_density_max 0.306
_refine_diff_density_min -0.232
_refine_diff_density_rms 0.043
_refine_ls_abs_structure_details
;
 Refined as an inversion twin.
;
_refine_ls_abs_structure_Flack 0.3(3)
_refine_ls_extinction_method none
_refine_ls_goodness_of_fit_ref 1.034
_refine_ls_hydrogen_treatment constr
_refine_ls_matrix_type full
_refine_ls_number_parameters 1394
_refine_ls_number_reflns 18292
_refine_ls_number_restraints 2
_refine_ls_restrained_S_all 1.034
_refine_ls_R_factor_all 0.0531
_refine_ls_R_factor_gt 0.0461
_refine_ls_shift/su_max 0.001
_refine_ls_shift/su_mean 0.000
_refine_ls_structure_factor_coef Fsqd
_refine_ls_weighting_details 'w=1/[\s^2^(Fo^2^)+(0.0599P)^2^+2.2405P] where P=(Fo^2^+2Fc^2^)/3'
_refine_ls_weighting_scheme calc
_refine_ls_wR_factor_gt 0.1183
_refine_ls_wR_factor_ref 0.1241
_reflns_Friedel_coverage 0.999
_reflns_Friedel_fraction_full 0.999
_reflns_Friedel_fraction_max 0.997
_reflns_number_gt 16233
_reflns_number_total 18292
_reflns_threshold_expression 'I > 2\s(I)'
_cod_data_source_file c4cp02629b2.cif
_cod_data_source_block mha108
_cod_depositor_comments 'Adding full bibliography for 7217839--7217842.cif.'
_cod_original_cell_volume 4879.35(9)
_cod_original_sg_symbol_H-M Pc
_cod_database_code 7217841
_shelx_space_group_comment
;
The symmetry employed for this shelxl refinement is uniquely defined
by the following loop, which should always be used as a source of
symmetry information in preference to the above space-group names.
They are only intended as comments.
;
_shelx_estimated_absorpt_t_min 0.895
_shelx_estimated_absorpt_t_max 0.996
_shelxl_version_number 2013-4

loop_
_space_group_symop_operation_xyz
'x, y, z'
'x, -y, z+1/2'

loop_
_atom_site_label
_atom_site_type_symbol
_atom_site_fract_x
_atom_site_fract_y
_atom_site_fract_z
_atom_site_U_iso_or_equiv
_atom_site_adp_type
_atom_site_occupancy
_atom_site_site_symmetry_order
_atom_site_calc_flag
_atom_site_refinement_flags_posn
_atom_site_refinement_flags_adp
_atom_site_refinement_flags_occupancy
_atom_site_disorder_assembly
_atom_site_disorder_group
O1 O 0.90395(14) 0.1763(3) 0.43518(9) 0.0225(6) Uani 1 1 d . . . . .
O2 O 0.78872(19) 0.4211(4) 0.41043(12) 0.0486(10) Uani 1 1 d . . . . .
H2B H 0.7990 0.4071 0.4427 0.058 Uiso 1 1 calc R U . . .
N1 N 0.91812(15) 0.2672(3) 0.53819(11) 0.0184(6) Uani 1 1 d . . . . .
H1A H 0.8910 0.2838 0.5086 0.022 Uiso 1 1 calc R U . . .
N2 N 0.87509(15) 0.4312(3) 0.59832(11) 0.0170(6) Uani 1 1 d . . . . .
N3 N 0.80602(15) 0.4835(3) 0.51141(11) 0.0173(6) Uani 1 1 d . . . . .
C1 C 0.91714(18) 0.3348(4) 0.58639(13) 0.0171(7) Uani 1 1 d . . . . .
C2 C 0.97009(18) 0.2762(4) 0.62444(14) 0.0184(7) Uani 1 1 d . . . . .
C3 C 1.00093(18) 0.1750(4) 0.59852(14) 0.0189(7) Uani 1 1 d . . . . .
H3 H 1.0369 0.1196 0.6141 0.023 Uiso 1 1 calc R U . . .
C4 C 0.96855(19) 0.1706(4) 0.54490(14) 0.0191(7) Uani 1 1 d . . . . .
C5 C 0.98918(18) 0.3109(4) 0.68156(14) 0.0173(7) Uani 1 1 d . . . . .
C6 C 0.97985(18) 0.4456(4) 0.70125(14) 0.0224(7) Uani 1 1 d . . . . .
H6 H 0.9602 0.5140 0.6778 0.027 Uiso 1 1 calc R U . . .
C7 C 0.99973(19) 0.4764(4) 0.75523(14) 0.0258(7) Uani 1 1 d . . . . .
H7 H 0.9934 0.5648 0.7678 0.031 Uiso 1 1 calc R U . . .
C8 C 1.0294(2) 0.3729(4) 0.79055(14) 0.0239(8) Uani 1 1 d . . . . .
H8 H 1.0431 0.3930 0.8266 0.029 Uiso 1 1 calc R U . . .
C9 C 1.03814(18) 0.2433(4) 0.77225(14) 0.0247(7) Uani 1 1 d . . . . .
H9 H 1.0574 0.1750 0.7960 0.030 Uiso 1 1 calc R U . . .
C10 C 1.01867(17) 0.2125(4) 0.71856(13) 0.0220(7) Uani 1 1 d . . . . .
H10 H 1.0255 0.1235 0.7068 0.026 Uiso 1 1 calc R U . . .
C11 C 0.98579(19) 0.0789(4) 0.50357(14) 0.0207(7) Uani 1 1 d . . . . .
C12 C 0.95455(19) 0.0836(4) 0.44936(15) 0.0201(7) Uani 1 1 d . . . . .
C13 C 0.9748(2) -0.0073(4) 0.41217(14) 0.0228(8) Uani 1 1 d . . . . .
H13 H 0.9536 -0.0052 0.3765 0.027 Uiso 1 1 calc R U . . .
C14 C 1.0267(2) -0.1000(4) 0.42914(15) 0.0256(8) Uani 1 1 d . . . . .
H14 H 1.0404 -0.1592 0.4044 0.031 Uiso 1 1 calc R U . . .
C15 C 1.0587(2) -0.1064(4) 0.48209(15) 0.0248(8) Uani 1 1 d . . . . .
H15 H 1.0935 -0.1691 0.4929 0.030 Uiso 1 1 calc R U . . .
C16 C 1.03799(19) -0.0182(4) 0.51863(14) 0.0193(7) Uani 1 1 d . . . . .
H16 H 1.0592 -0.0231 0.5543 0.023 Uiso 1 1 calc R U . . .
C17 C 0.82635(19) 0.4943(4) 0.56723(13) 0.0175(7) Uani 1 1 d . . . . .
C18 C 0.78436(19) 0.5998(4) 0.58697(14) 0.0186(7) Uani 1 1 d . . . . .
C19 C 0.74238(19) 0.6509(4) 0.54342(14) 0.0206(7) Uani 1 1 d . . . . .
H19 H 0.7103 0.7202 0.5431 0.025 Uiso 1 1 calc R U . . .
C20 C 0.75723(18) 0.5767(4) 0.49762(13) 0.0174(7) Uani 1 1 d . . . . .
C21 C 0.78529(18) 0.6394(4) 0.64311(13) 0.0176(7) Uani 1 1 d . . . . .
C22 C 0.75967(18) 0.7710(4) 0.65337(14) 0.0229(7) Uani 1 1 d . . . . .
H22 H 0.7435 0.8299 0.6250 0.027 Uiso 1 1 calc R U . . .
C23 C 0.75854(19) 0.8131(4) 0.70553(15) 0.0266(7) Uani 1 1 d . . . . .
H23 H 0.7422 0.8999 0.7123 0.032 Uiso 1 1 calc R U . . .
C24 C 0.78282(19) 0.7211(4) 0.74814(14) 0.0260(8) Uani 1 1 d . . . . .
H24 H 0.7808 0.7459 0.7831 0.031 Uiso 1 1 calc R U . . .
C25 C 0.8090(2) 0.5969(4) 0.73789(15) 0.0317(8) Uani 1 1 d . . . . .
H25 H 0.8265 0.5389 0.7662 0.038 Uiso 1 1 calc R U . . .
C26 C 0.81030(19) 0.5545(4) 0.68575(14) 0.0256(7) Uani 1 1 d . . . . .
H26 H 0.8281 0.4685 0.6797 0.031 Uiso 1 1 calc R U . . .
C27 C 0.72170(18) 0.5942(4) 0.44247(13) 0.0174(7) Uani 1 1 d . . . . .
C28 C 0.7382(2) 0.5132(4) 0.40088(15) 0.0261(8) Uani 1 1 d . . . . .
C29 C 0.7039(2) 0.5306(5) 0.34856(15) 0.0334(10) Uani 1 1 d . . . . .
H29 H 0.7155 0.4771 0.3213 0.040 Uiso 1 1 calc R U . . .
C30 C 0.6531(2) 0.6263(4) 0.33697(15) 0.0289(8) Uani 1 1 d . . . . .
H30 H 0.6306 0.6376 0.3019 0.035 Uiso 1 1 calc R U . . .
C31 C 0.6351(2) 0.7062(5) 0.37723(16) 0.0311(9) Uani 1 1 d . . . . .
H31 H 0.6004 0.7707 0.3694 0.037 Uiso 1 1 calc R U . . .
C32 C 0.6695(2) 0.6891(5) 0.42957(15) 0.0299(9) Uani 1 1 d . . . . .
H32 H 0.6571 0.7425 0.4566 0.036 Uiso 1 1 calc R U . . .
C33 C 0.8789(2) 0.1915(4) 0.37902(15) 0.0316(9) Uani 1 1 d . . . . .
H33A H 0.8470 0.2662 0.3732 0.047 Uiso 1 1 calc R U . . .
H33B H 0.8570 0.1075 0.3652 0.047 Uiso 1 1 calc R U . . .
H33C H 0.9157 0.2109 0.3611 0.047 Uiso 1 1 calc R U . . .
O3 O 0.90204(14) 0.6732(3) 0.42937(9) 0.0232(6) Uani 1 1 d . . . . .
O4 O 0.79267(19) 0.9215(3) 0.40517(11) 0.0423(9) Uani 1 1 d . . . . .
H4B H 0.8015 0.9048 0.4373 0.051 Uiso 1 1 calc R U . . .
N4 N 0.91561(15) 0.7625(3) 0.53293(11) 0.0156(6) Uani 1 1 d . . . . .
H4A H 0.8874 0.7763 0.5037 0.019 Uiso 1 1 calc R U . . .
N5 N 0.87329(15) 0.9271(3) 0.59355(11) 0.0159(6) Uani 1 1 d . . . . .
N6 N 0.80513(15) 0.9795(3) 0.50625(11) 0.0177(6) Uani 1 1 d . . . . .
C34 C 0.91468(17) 0.8289(3) 0.58151(12) 0.0138(6) Uani 1 1 d . . . . .
C35 C 0.96964(17) 0.7758(3) 0.61907(13) 0.0153(6) Uani 1 1 d . . . . .
C36 C 1.00263(18) 0.6808(4) 0.59229(13) 0.0173(7) Uani 1 1 d . . . . .
H36 H 1.0410 0.6311 0.6072 0.021 Uiso 1 1 calc R U . . .
C37 C 0.96889(18) 0.6717(3) 0.53932(13) 0.0164(7) Uani 1 1 d . . . . .
C38 C 0.98877(18) 0.8131(3) 0.67601(13) 0.0161(7) Uani 1 1 d . . . . .
C39 C 1.05738(18) 0.8155(3) 0.70060(13) 0.0219(7) Uani 1 1 d . . . . .
H39 H 1.0904 0.7960 0.6806 0.026 Uiso 1 1 calc R U . . .
C40 C 1.07595(18) 0.8467(4) 0.75453(14) 0.0234(7) Uani 1 1 d . . . . .
H40 H 1.1214 0.8499 0.7703 0.028 Uiso 1 1 calc R U . . .
C41 C 1.02755(19) 0.8728(4) 0.78487(13) 0.0206(7) Uani 1 1 d . . . . .
H41 H 1.0402 0.8888 0.8214 0.025 Uiso 1 1 calc R U . . .
C42 C 0.95929(19) 0.8751(4) 0.76085(13) 0.0233(7) Uani 1 1 d . . . . .
H42 H 0.9266 0.8971 0.7809 0.028 Uiso 1 1 calc R U . . .
C43 C 0.94058(17) 0.8447(4) 0.70702(13) 0.0213(7) Uani 1 1 d . . . . .
H43 H 0.8951 0.8452 0.6913 0.026 Uiso 1 1 calc R U . . .
C44 C 0.98522(18) 0.5789(4) 0.49801(13) 0.0172(7) Uani 1 1 d . . . . .
C45 C 0.95285(18) 0.5805(4) 0.44389(13) 0.0174(7) Uani 1 1 d . . . . .
C46 C 0.97298(19) 0.4877(4) 0.40765(13) 0.0197(7) Uani 1 1 d . . . . .
H46 H 0.9509 0.4873 0.3722 0.024 Uiso 1 1 calc R U . . .
C47 C 1.0255(2) 0.3967(4) 0.42435(14) 0.0225(7) Uani 1 1 d . . . . .
H47 H 1.0388 0.3363 0.3998 0.027 Uiso 1 1 calc R U . . .
C48 C 1.05859(19) 0.3944(4) 0.47727(15) 0.0218(7) Uani 1 1 d . . . . .
H48 H 1.0938 0.3329 0.4884 0.026 Uiso 1 1 calc R U . . .
C49 C 1.03829(19) 0.4845(4) 0.51269(13) 0.0201(7) Uani 1 1 d . . . . .
H49 H 1.0607 0.4831 0.5481 0.024 Uiso 1 1 calc R U . . .
C50 C 0.82565(19) 0.9925(4) 0.56178(13) 0.0173(7) Uani 1 1 d . . . . .
C51 C 0.78313(18) 1.0973(4) 0.58129(14) 0.0183(7) Uani 1 1 d . . . . .
C52 C 0.74073(19) 1.1476(4) 0.53739(14) 0.0224(7) Uani 1 1 d . . . . .
H52 H 0.7087 1.2171 0.5367 0.027 Uiso 1 1 calc R U . . .
C53 C 0.75564(19) 1.0705(4) 0.49190(14) 0.0195(7) Uani 1 1 d . . . . .
C54 C 0.78214(18) 1.1368(4) 0.63746(13) 0.0181(7) Uani 1 1 d . . . . .
C55 C 0.84017(18) 1.1367(3) 0.67642(14) 0.0216(7) Uani 1 1 d . . . . .
H55 H 0.8812 1.1098 0.6679 0.026 Uiso 1 1 calc R U . . .
C56 C 0.8368(2) 1.1771(4) 0.72861(14) 0.0262(7) Uani 1 1 d . . . . .
H56 H 0.8761 1.1786 0.7544 0.031 Uiso 1 1 calc R U . . .
C57 C 0.7765(2) 1.2146(4) 0.74247(14) 0.0252(8) Uani 1 1 d . . . . .
H57 H 0.7744 1.2377 0.7776 0.030 Uiso 1 1 calc R U . . .
C58 C 0.7181(2) 1.2173(4) 0.70246(16) 0.0325(8) Uani 1 1 d . . . . .
H58 H 0.6771 1.2447 0.7110 0.039 Uiso 1 1 calc R U . . .
C59 C 0.72109(19) 1.1794(4) 0.65048(15) 0.0298(8) Uani 1 1 d . . . . .
H59 H 0.6823 1.1823 0.6242 0.036 Uiso 1 1 calc R U . . .
C60 C 0.72114(19) 1.0880(4) 0.43659(13) 0.0197(7) Uani 1 1 d . . . . .
C61 C 0.7407(2) 1.0107(4) 0.39514(15) 0.0253(8) Uani 1 1 d . . . . .
C62 C 0.7089(2) 1.0304(4) 0.34257(15) 0.0308(9) Uani 1 1 d . . . . .
H62 H 0.7226 0.9797 0.3154 0.037 Uiso 1 1 calc R U . . .
C63 C 0.6571(2) 1.1250(4) 0.33034(15) 0.0284(8) Uani 1 1 d . . . . .
H63 H 0.6364 1.1389 0.2949 0.034 Uiso 1 1 calc R U . . .
C64 C 0.6356(2) 1.2002(5) 0.37115(18) 0.0376(10) Uani 1 1 d . . . . .
H64 H 0.6000 1.2625 0.3631 0.045 Uiso 1 1 calc R U . . .
C65 C 0.6676(2) 1.1813(5) 0.42322(17) 0.0349(10) Uani 1 1 d . . . . .
H65 H 0.6533 1.2316 0.4502 0.042 Uiso 1 1 calc R U . . .
C66 C 0.8768(3) 0.6863(5) 0.37339(16) 0.0382(11) Uani 1 1 d . . . . .
H66A H 0.9135 0.7053 0.3552 0.057 Uiso 1 1 calc R U . . .
H66B H 0.8447 0.7607 0.3673 0.057 Uiso 1 1 calc R U . . .
H66C H 0.8551 0.6017 0.3600 0.057 Uiso 1 1 calc R U . . .
O5 O 0.32740(17) 0.4203(3) 0.47462(12) 0.0403(8) Uani 1 1 d . . . . .
H5B H 0.3400 0.4497 0.4479 0.048 Uiso 0.3634 1 calc R U P A 1
O6 O 0.43719(18) 0.6646(4) 0.50422(13) 0.0447(9) Uani 1 1 d . . . . .
H6B H 0.4197 0.6701 0.4725 0.054 Uiso 0.6366 1 calc R U P B 2
N7 N 0.30925(15) 0.5199(3) 0.37395(12) 0.0186(6) Uani 1 1 d . . . . .
H7A H 0.3371 0.5329 0.4035 0.022 Uiso 0.6366 1 calc R U P C 2
N8 N 0.35191(17) 0.6867(3) 0.31558(12) 0.0216(6) Uani 1 1 d . . . . .
N9 N 0.41970(17) 0.7356(3) 0.40333(13) 0.0232(7) Uani 1 1 d . . . . .
H9A H 0.4027 0.6786 0.4231 0.028 Uiso 0.3634 1 calc R U P D 1
C67 C 0.31065(19) 0.5880(4) 0.32617(14) 0.0211(7) Uani 1 1 d . . . . .
C68 C 0.2555(2) 0.5363(4) 0.28725(15) 0.0222(7) Uani 1 1 d . . . . .
C69 C 0.22191(19) 0.4411(4) 0.31341(15) 0.0230(8) Uani 1 1 d . . . . .
H69 H 0.1830 0.3931 0.2985 0.028 Uiso 1 1 calc R U . . .
C70 C 0.25682(19) 0.4296(4) 0.36652(15) 0.0204(7) Uani 1 1 d . . . . .
C71 C 0.2372(2) 0.5760(4) 0.23080(15) 0.0235(8) Uani 1 1 d . . . . .
C72 C 0.16957(18) 0.5753(3) 0.20612(14) 0.0233(7) Uani 1 1 d . . . . .
H72 H 0.1365 0.5543 0.2259 0.028 Uiso 1 1 calc R U . . .
C73 C 0.1513(2) 0.6057(4) 0.15226(15) 0.0283(8) Uani 1 1 d . . . . .
H73 H 0.1060 0.6046 0.1362 0.034 Uiso 1 1 calc R U . . .
C74 C 0.2005(2) 0.6381(4) 0.12160(15) 0.0289(9) Uani 1 1 d . . . . .
H74 H 0.1884 0.6610 0.0856 0.035 Uiso 1 1 calc R U . . .
C75 C 0.2675(2) 0.6349(4) 0.14666(15) 0.0293(8) Uani 1 1 d . . . . .
H75 H 0.3008 0.6536 0.1268 0.035 Uiso 1 1 calc R U . . .
C76 C 0.28661(19) 0.6046(4) 0.20084(14) 0.0261(7) Uani 1 1 d . . . . .
H76 H 0.3320 0.6034 0.2168 0.031 Uiso 1 1 calc R U . . .
C77 C 0.24007(19) 0.3352(4) 0.40669(14) 0.0195(7) Uani 1 1 d . . . . .
C78 C 0.2751(2) 0.3299(4) 0.45974(17) 0.0275(8) Uani 1 1 d . . . . .
C79 C 0.2557(2) 0.2375(4) 0.49566(17) 0.0314(9) Uani 1 1 d . . . . .
H79 H 0.2789 0.2367 0.5308 0.038 Uiso 1 1 calc R U . . .
C80 C 0.2031(2) 0.1470(4) 0.48052(15) 0.0265(8) Uani 1 1 d . . . . .
H80 H 0.1914 0.0843 0.5050 0.032 Uiso 1 1 calc R U . . .
C81 C 0.1674(2) 0.1500(4) 0.42817(16) 0.0243(8) Uani 1 1 d . . . . .
H81 H 0.1313 0.0902 0.4175 0.029 Uiso 1 1 calc R U . . .
C82 C 0.18604(19) 0.2428(4) 0.39218(15) 0.0215(7) Uani 1 1 d . . . . .
H82 H 0.1620 0.2439 0.3573 0.026 Uiso 1 1 calc R U . . .
C83 C 0.40060(19) 0.7521(4) 0.34821(15) 0.0211(7) Uani 1 1 d . . . . .
C84 C 0.4426(2) 0.8583(4) 0.32975(16) 0.0239(8) Uani 1 1 d . . . . .
C85 C 0.4842(2) 0.9040(4) 0.37481(16) 0.0257(8) Uani 1 1 d . . . . .
H85 H 0.5163 0.9736 0.3762 0.031 Uiso 1 1 calc R U . . .
C86 C 0.47040(19) 0.8275(4) 0.41969(16) 0.0247(8) Uani 1 1 d . . . . .
C87 C 0.4435(2) 0.9006(4) 0.27468(16) 0.0263(8) Uani 1 1 d . . . . .
C88 C 0.38693(19) 0.8962(4) 0.23365(15) 0.0274(7) Uani 1 1 d . . . . .
H88 H 0.3460 0.8643 0.2409 0.033 Uiso 1 1 calc R U . . .
C89 C 0.3910(2) 0.9387(4) 0.18231(18) 0.0375(9) Uani 1 1 d . . . . .
H89 H 0.3529 0.9353 0.1554 0.045 Uiso 1 1 calc R U . . .
C90 C 0.4516(3) 0.9863(5) 0.17117(19) 0.0446(12) Uani 1 1 d . . . . .
H90 H 0.4535 1.0198 0.1372 0.054 Uiso 1 1 calc R U . . .
C91 C 0.5085(2) 0.9843(5) 0.2095(2) 0.0460(11) Uani 1 1 d . . . . .
H91 H 0.5496 1.0109 0.2011 0.055 Uiso 1 1 calc R U . . .
C92 C 0.5051(2) 0.9425(4) 0.26121(17) 0.0344(9) Uani 1 1 d . . . . .
H92 H 0.5441 0.9422 0.2873 0.041 Uiso 1 1 calc R U . . .
C93 C 0.5057(2) 0.8384(4) 0.47473(17) 0.0289(9) Uani 1 1 d . . . . .
C94 C 0.4890(2) 0.7567(5) 0.51526(18) 0.0322(9) Uani 1 1 d . . . . .
C95 C 0.5256(2) 0.7652(5) 0.56742(18) 0.0396(10) Uani 1 1 d . . . . .
H95 H 0.5144 0.7088 0.5940 0.047 Uiso 1 1 calc R U . . .
C96 C 0.5783(2) 0.8572(5) 0.57934(19) 0.0397(11) Uani 1 1 d . . . . .
H96 H 0.6029 0.8623 0.6140 0.048 Uiso 1 1 calc R U . . .
C97 C 0.5947(2) 0.9411(6) 0.5405(2) 0.0481(13) Uani 1 1 d . . . . .
H97 H 0.6300 1.0037 0.5491 0.058 Uiso 1 1 calc R U . . .
C98 C 0.5592(2) 0.9339(5) 0.48856(19) 0.0378(11) Uani 1 1 d . . . . .
H98 H 0.5705 0.9922 0.4626 0.045 Uiso 1 1 calc R U . . .
C99 C 0.3479(4) 0.4397(7) 0.5339(2) 0.0328(15) Uani 0.6366 1 d . . P E 2
H99A H 0.3669 0.3553 0.5499 0.049 Uiso 0.6366 1 calc R U P E 2
H99B H 0.3091 0.4641 0.5488 0.049 Uiso 0.6366 1 calc R U P E 2
H99C H 0.3809 0.5121 0.5410 0.049 Uiso 0.6366 1 calc R U P E 2
C100 C 0.4179(11) 0.5956(16) 0.5461(5) 0.075(5) Uani 0.3634 1 d . . P F 1
H10B H 0.3756 0.5497 0.5338 0.113 Uiso 0.3634 1 calc R U P F 1
H10C H 0.4128 0.6604 0.5736 0.113 Uiso 0.3634 1 calc R U P F 1
H10D H 0.4516 0.5286 0.5601 0.113 Uiso 0.3634 1 calc R U P F 1
O7 O 0.32586(16) -0.0765(3) 0.47363(13) 0.0370(7) Uani 1 1 d . . . G 1
H7B H 0.3309 -0.0286 0.4481 0.044 Uiso 0.3661 1 calc R U P G 2
O8 O 0.4358(2) 0.1674(4) 0.50288(15) 0.0545(11) Uani 1 1 d . . . . .
H8B H 0.4158 0.1781 0.4720 0.065 Uiso 0.6339 1 calc R U P H 1
N10 N 0.30812(15) 0.0224(3) 0.37192(12) 0.0203(6) Uani 1 1 d . . . . .
H10A H 0.3349 0.0382 0.4018 0.024 Uiso 0.6339 1 calc R U P I 1
N11 N 0.35158(17) 0.1879(3) 0.31348(14) 0.0259(7) Uani 1 1 d . . . . .
N12 N 0.42012(18) 0.2332(3) 0.40109(15) 0.0316(8) Uani 1 1 d . . . . .
H12A H 0.4028 0.1768 0.4209 0.038 Uiso 0.3661 1 calc R U P J 2
C101 C 0.3091(2) 0.0911(4) 0.32417(15) 0.0225(8) Uani 1 1 d . . . . .
C102 C 0.25630(19) 0.0349(4) 0.28426(15) 0.0223(7) Uani 1 1 d . . . . .
C103 C 0.2252(2) -0.0666(4) 0.30972(16) 0.0253(8) Uani 1 1 d . . . . .
H103 H 0.1888 -0.1207 0.2939 0.030 Uiso 1 1 calc R U . . .
C104 C 0.2582(2) -0.0738(4) 0.36392(15) 0.0224(7) Uani 1 1 d . . . . .
C105 C 0.2385(2) 0.0732(4) 0.22751(16) 0.0248(8) Uani 1 1 d . . . . .
C106 C 0.20918(19) -0.0294(4) 0.19065(15) 0.0270(7) Uani 1 1 d . . . . .
H106 H 0.2027 -0.1184 0.2025 0.032 Uiso 1 1 calc R U . . .
C107 C 0.1901(2) 0.0028(4) 0.13673(16) 0.0305(8) Uani 1 1 d . . . . .
H107 H 0.1704 -0.0643 0.1127 0.037 Uiso 1 1 calc R U . . .
C108 C 0.2008(2) 0.1380(4) 0.11846(16) 0.0308(9) Uani 1 1 d . . . . .
H108 H 0.1884 0.1604 0.0825 0.037 Uiso 1 1 calc R U . . .
C109 C 0.2296(2) 0.2351(4) 0.15475(16) 0.0318(8) Uani 1 1 d . . . . .
H109 H 0.2363 0.3242 0.1431 0.038 Uiso 1 1 calc R U . . .
C110 C 0.2491(2) 0.2030(4) 0.20880(15) 0.0270(7) Uani 1 1 d . . . . .
H110 H 0.2696 0.2703 0.2325 0.032 Uiso 1 1 calc R U . . .
C111 C 0.24096(18) -0.1658(4) 0.40431(14) 0.0194(7) Uani 1 1 d . . . . .
C112 C 0.2746(2) -0.1676(4) 0.45807(16) 0.0267(8) Uani 1 1 d . . . . .
C113 C 0.2544(2) -0.2587(4) 0.49424(16) 0.0304(9) Uani 1 1 d . . . . .
H113 H 0.2765 -0.2573 0.5297 0.036 Uiso 1 1 calc R U . . .
C114 C 0.2025(2) -0.3508(4) 0.47892(15) 0.0269(8) Uani 1 1 d . . . . .
H114 H 0.1903 -0.4125 0.5035 0.032 Uiso 1 1 calc R U . . .
C115 C 0.16840(19) -0.3505(4) 0.42603(15) 0.0230(7) Uani 1 1 d . . . . .
H115 H 0.1325 -0.4108 0.4153 0.028 Uiso 1 1 calc R U . . .
C116 C 0.18791(19) -0.2608(4) 0.38969(14) 0.0215(7) Uani 1 1 d . . . . .
H116 H 0.1653 -0.2631 0.3544 0.026 Uiso 1 1 calc R U . . .
C117 C 0.4016(2) 0.2492(4) 0.34594(18) 0.0271(8) Uani 1 1 d . . . . .
C118 C 0.4442(2) 0.3551(4) 0.3275(2) 0.0328(9) Uani 1 1 d . . . . .
C119 C 0.4857(2) 0.4000(4) 0.3726(2) 0.0369(10) Uani 1 1 d . . . . .
H119 H 0.5182 0.4687 0.3740 0.044 Uiso 1 1 calc R U . . .
C120 C 0.4713(2) 0.3249(4) 0.4173(2) 0.0356(10) Uani 1 1 d . . . . .
C121 C 0.4432(2) 0.4001(5) 0.2726(2) 0.0378(11) Uani 1 1 d . . . . .
C122 C 0.4182(2) 0.3144(4) 0.2274(2) 0.0405(10) Uani 1 1 d . . . . .
H122 H 0.4009 0.2275 0.2327 0.049 Uiso 1 1 calc R U . . .
C123 C 0.4195(3) 0.3594(5) 0.1755(2) 0.0472(11) Uani 1 1 d . . . . .
H123 H 0.4030 0.3034 0.1464 0.057 Uiso 1 1 calc R U . . .
C124 C 0.4464(3) 0.4920(5) 0.1680(2) 0.0478(13) Uani 1 1 d . . . . .
H124 H 0.4468 0.5237 0.1336 0.057 Uiso 1 1 calc R U . . .
C125 C 0.4711(2) 0.5716(5) 0.2099(2) 0.0480(12) Uani 1 1 d . . . . .
H125 H 0.4894 0.6574 0.2043 0.058 Uiso 1 1 calc R U . . .
C126 C 0.4698(2) 0.5282(4) 0.2616(2) 0.0411(10) Uani 1 1 d . . . . .
H126 H 0.4873 0.5861 0.2900 0.049 Uiso 1 1 calc R U . . .
C127 C 0.5059(2) 0.3366(5) 0.4721(2) 0.0403(12) Uani 1 1 d . . . . .
C128 C 0.4873(3) 0.2588(5) 0.5135(2) 0.0454(12) Uani 1 1 d . . . . .
C129 C 0.5220(3) 0.2721(6) 0.5667(3) 0.0600(16) Uani 1 1 d . . . . .
H129 H 0.5095 0.2189 0.5937 0.072 Uiso 1 1 calc R U . . .
C130 C 0.5741(3) 0.3633(6) 0.5783(3) 0.0633(18) Uani 1 1 d . . . . .
H130 H 0.5969 0.3722 0.6134 0.076 Uiso 1 1 calc R U . . .
C131 C 0.5934(3) 0.4421(7) 0.5392(3) 0.066(2) Uani 1 1 d . . . . .
H131 H 0.6292 0.5036 0.5478 0.079 Uiso 1 1 calc R U . . .
C132 C 0.5599(2) 0.4308(6) 0.4868(2) 0.0511(14) Uani 1 1 d . . . . .
H132 H 0.5730 0.4863 0.4607 0.061 Uiso 1 1 calc R U . . .
C133 C 0.3480(4) -0.0668(7) 0.5340(2) 0.0315(14) Uani 0.6339 1 d . . P G 1
H13A H 0.3802 0.0066 0.5426 0.047 Uiso 0.6339 1 calc R U P G 1
H13B H 0.3684 -0.1526 0.5475 0.047 Uiso 0.6339 1 calc R U P G 1
H13C H 0.3095 -0.0485 0.5501 0.047 Uiso 0.6339 1 calc R U P G 1
C134 C 0.4248(10) 0.0944(14) 0.5457(5) 0.070(5) Uani 0.3661 1 d . . P K 2
H13D H 0.3871 0.0336 0.5351 0.106 Uiso 0.3661 1 calc R U P K 2
H13E H 0.4154 0.1567 0.5727 0.106 Uiso 0.3661 1 calc R U P K 2
H13F H 0.4643 0.0409 0.5597 0.106 Uiso 0.3661 1 calc R U P K 2

loop_
_atom_site_aniso_label
_atom_site_aniso_U_11
_atom_site_aniso_U_22
_atom_site_aniso_U_33
_atom_site_aniso_U_23
_atom_site_aniso_U_13
_atom_site_aniso_U_12
O1 0.0268(14) 0.0243(14) 0.0166(12) 0.0014(9) 0.0041(10) 0.0060(11)
O2 0.060(2) 0.058(2) 0.0225(14) -0.0126(13) -0.0049(14) 0.0444(18)
N1 0.0219(16) 0.0183(15) 0.0146(13) 0.0003(11) 0.0027(11) 0.0025(12)
N2 0.0169(14) 0.0175(14) 0.0167(13) 0.0013(10) 0.0033(11) 0.0011(11)
N3 0.0168(14) 0.0179(15) 0.0174(13) 0.0006(11) 0.0036(11) 0.0024(11)
C1 0.0197(17) 0.0175(17) 0.0147(15) 0.0024(12) 0.0047(13) 0.0005(13)
C2 0.0163(17) 0.0161(16) 0.0240(17) 0.0027(13) 0.0073(13) -0.0004(13)
C3 0.0181(17) 0.0141(16) 0.0247(17) 0.0040(13) 0.0045(13) -0.0001(13)
C4 0.0191(18) 0.0146(17) 0.0249(17) 0.0014(13) 0.0079(13) 0.0011(13)
C5 0.0168(16) 0.0144(16) 0.0213(16) 0.0028(12) 0.0049(12) 0.0002(12)
C6 0.0230(17) 0.0212(17) 0.0233(16) 0.0012(13) 0.0052(13) 0.0022(14)
C7 0.0310(19) 0.0224(18) 0.0240(17) -0.0041(13) 0.0051(14) 0.0053(14)
C8 0.0249(19) 0.0258(19) 0.0206(16) 0.0038(13) 0.0035(14) 0.0000(14)
C9 0.0260(17) 0.0241(18) 0.0235(16) 0.0056(13) 0.0029(13) 0.0046(14)
C10 0.0236(17) 0.0179(16) 0.0245(16) 0.0014(13) 0.0044(13) -0.0003(13)
C11 0.0211(18) 0.0194(18) 0.0235(17) 0.0005(13) 0.0087(14) -0.0025(14)
C12 0.0216(18) 0.0152(17) 0.0250(17) 0.0024(13) 0.0082(14) -0.0005(13)
C13 0.028(2) 0.0230(19) 0.0191(16) -0.0006(13) 0.0086(14) -0.0028(15)
C14 0.029(2) 0.0212(18) 0.0290(19) -0.0024(14) 0.0114(16) -0.0014(16)
C15 0.026(2) 0.0196(18) 0.0296(19) 0.0004(14) 0.0074(15) -0.0026(15)
C16 0.0208(18) 0.0162(17) 0.0207(16) 0.0049(12) 0.0030(13) 0.0004(13)
C17 0.0206(17) 0.0140(16) 0.0181(15) 0.0007(12) 0.0041(13) -0.0020(13)
C18 0.0203(17) 0.0156(16) 0.0207(16) 0.0021(12) 0.0058(13) 0.0000(13)
C19 0.0207(18) 0.0237(18) 0.0173(15) -0.0014(13) 0.0029(13) 0.0036(14)
C20 0.0196(17) 0.0179(17) 0.0139(15) 0.0031(12) 0.0012(12) 0.0027(13)
C21 0.0187(16) 0.0191(17) 0.0159(15) -0.0019(12) 0.0059(12) 0.0014(13)
C22 0.0220(16) 0.0210(17) 0.0268(17) 0.0018(13) 0.0075(13) 0.0024(14)
C23 0.0251(18) 0.0265(19) 0.0293(18) -0.0015(14) 0.0078(14) 0.0015(14)
C24 0.0250(18) 0.037(2) 0.0165(15) 0.0015(14) 0.0039(13) 0.0034(16)
C25 0.032(2) 0.040(2) 0.0232(17) 0.0029(15) 0.0059(14) 0.0074(17)
C26 0.0302(18) 0.0248(18) 0.0238(16) 0.0022(13) 0.0102(14) 0.0048(14)
C27 0.0196(17) 0.0192(17) 0.0133(15) -0.0009(12) 0.0031(12) 0.0013(13)
C28 0.027(2) 0.030(2) 0.0214(17) -0.0009(14) 0.0020(15) 0.0127(16)
C29 0.041(2) 0.037(2) 0.0196(17) -0.0043(15) -0.0013(16) 0.0143(19)
C30 0.026(2) 0.037(2) 0.0222(17) 0.0060(15) 0.0003(14) 0.0027(16)
C31 0.030(2) 0.036(2) 0.0276(19) 0.0066(16) 0.0040(16) 0.0162(17)
C32 0.034(2) 0.034(2) 0.0220(17) -0.0003(14) 0.0039(15) 0.0160(17)
C33 0.044(3) 0.030(2) 0.0167(17) -0.0071(15) -0.0028(16) 0.0110(18)
O3 0.0275(14) 0.0261(14) 0.0141(11) -0.0041(9) -0.0009(10) 0.0088(11)
O4 0.064(2) 0.0406(18) 0.0199(13) -0.0012(12) 0.0005(14) 0.0337(16)
N4 0.0190(15) 0.0142(13) 0.0134(12) -0.0023(10) 0.0022(10) 0.0015(11)
N5 0.0174(14) 0.0133(14) 0.0167(13) -0.0016(10) 0.0024(11) -0.0001(11)
N6 0.0185(15) 0.0186(15) 0.0155(13) 0.0001(11) 0.0018(11) 0.0018(11)
C34 0.0163(16) 0.0134(16) 0.0117(14) 0.0004(11) 0.0027(12) 0.0005(12)
C35 0.0174(16) 0.0151(16) 0.0144(14) 0.0003(12) 0.0051(12) -0.0022(13)
C36 0.0205(17) 0.0155(16) 0.0163(15) 0.0025(12) 0.0043(12) 0.0030(13)
C37 0.0182(17) 0.0154(16) 0.0170(15) 0.0015(12) 0.0070(12) 0.0016(13)
C38 0.0212(17) 0.0120(16) 0.0150(15) -0.0015(11) 0.0030(12) 0.0012(12)
C39 0.0234(17) 0.0212(17) 0.0212(15) 0.0013(12) 0.0049(13) 0.0017(13)
C40 0.0215(16) 0.0240(18) 0.0234(16) 0.0030(13) 0.0005(13) 0.0005(13)
C41 0.0266(19) 0.0197(18) 0.0142(14) 0.0007(12) 0.0005(13) -0.0016(14)
C42 0.0288(18) 0.0238(18) 0.0192(15) 0.0020(12) 0.0092(13) 0.0033(14)
C43 0.0186(16) 0.0222(17) 0.0225(16) 0.0012(12) 0.0026(12) -0.0008(13)
C44 0.0204(17) 0.0163(16) 0.0163(15) -0.0006(12) 0.0074(13) -0.0021(13)
C45 0.0202(17) 0.0153(16) 0.0175(15) 0.0003(12) 0.0055(13) 0.0006(13)
C46 0.0246(18) 0.0201(17) 0.0150(15) -0.0031(12) 0.0050(13) -0.0016(14)
C47 0.0265(19) 0.0195(17) 0.0239(17) -0.0046(13) 0.0112(14) 0.0021(14)
C48 0.0237(18) 0.0180(17) 0.0250(17) -0.0003(13) 0.0082(14) 0.0026(14)
C49 0.0240(18) 0.0210(18) 0.0150(15) 0.0034(12) 0.0028(13) 0.0023(14)
C50 0.0201(17) 0.0145(16) 0.0179(15) -0.0003(12) 0.0049(13) -0.0005(13)
C51 0.0197(17) 0.0160(16) 0.0190(16) 0.0004(12) 0.0031(13) 0.0014(14)
C52 0.0209(18) 0.0224(18) 0.0230(17) -0.0020(14) 0.0017(14) 0.0027(14)
C53 0.0186(17) 0.0181(17) 0.0213(17) 0.0034(13) 0.0025(13) 0.0018(13)
C54 0.0215(17) 0.0130(16) 0.0196(16) -0.0058(12) 0.0037(13) 0.0007(13)
C55 0.0213(16) 0.0174(16) 0.0265(16) -0.0015(13) 0.0059(13) -0.0049(13)
C56 0.0302(19) 0.0247(19) 0.0234(16) -0.0015(13) 0.0043(14) -0.0040(15)
C57 0.032(2) 0.0213(18) 0.0233(16) -0.0048(14) 0.0073(14) -0.0050(15)
C58 0.032(2) 0.036(2) 0.0317(19) -0.0077(16) 0.0131(16) 0.0050(16)
C59 0.0251(18) 0.034(2) 0.0289(18) -0.0052(15) 0.0024(14) 0.0063(15)
C60 0.0199(18) 0.0204(18) 0.0186(16) 0.0004(13) 0.0030(14) -0.0002(13)
C61 0.026(2) 0.027(2) 0.0218(17) 0.0042(14) 0.0020(15) 0.0065(16)
C62 0.039(2) 0.031(2) 0.0203(18) 0.0030(14) 0.0000(16) 0.0044(17)
C63 0.0249(19) 0.035(2) 0.0231(17) 0.0098(15) -0.0024(14) -0.0045(16)
C64 0.027(2) 0.050(3) 0.035(2) 0.0090(19) 0.0046(17) 0.0152(19)
C65 0.028(2) 0.047(3) 0.030(2) 0.0051(18) 0.0048(17) 0.0154(19)
C66 0.047(3) 0.043(3) 0.0194(18) -0.0098(17) -0.0090(17) 0.018(2)
O5 0.0367(18) 0.0385(18) 0.0377(16) 0.0105(13) -0.0137(13) -0.0147(14)
O6 0.049(2) 0.045(2) 0.0317(16) 0.0066(13) -0.0132(14) -0.0166(16)
N7 0.0162(15) 0.0188(15) 0.0211(13) -0.0020(11) 0.0045(11) 0.0014(11)
N8 0.0233(16) 0.0174(15) 0.0262(15) -0.0022(11) 0.0105(12) 0.0044(12)
N9 0.0227(16) 0.0199(16) 0.0279(15) -0.0034(12) 0.0069(12) 0.0031(12)
C67 0.0207(18) 0.0193(18) 0.0251(17) -0.0011(13) 0.0089(14) 0.0050(14)
C68 0.0234(19) 0.0167(17) 0.0278(18) -0.0021(14) 0.0084(14) 0.0036(14)
C69 0.0205(18) 0.0223(18) 0.0273(18) -0.0045(14) 0.0069(14) -0.0009(14)
C70 0.0184(17) 0.0163(17) 0.0272(17) -0.0043(13) 0.0062(13) 0.0022(13)
C71 0.027(2) 0.0153(17) 0.0291(18) -0.0034(13) 0.0089(15) 0.0012(14)
C72 0.0264(18) 0.0176(16) 0.0264(16) -0.0045(13) 0.0065(14) -0.0022(13)
C73 0.0275(18) 0.0239(18) 0.0309(18) -0.0047(14) -0.0010(14) 0.0027(15)
C74 0.041(2) 0.0217(19) 0.0233(17) 0.0022(14) 0.0034(16) -0.0038(16)
C75 0.036(2) 0.028(2) 0.0253(17) 0.0001(14) 0.0088(15) -0.0026(16)
C76 0.0277(18) 0.0245(18) 0.0263(17) -0.0001(13) 0.0055(14) -0.0019(15)
C77 0.0186(17) 0.0152(17) 0.0259(17) -0.0013(13) 0.0075(14) 0.0036(13)
C78 0.023(2) 0.022(2) 0.034(2) -0.0063(15) -0.0021(16) 0.0000(15)
C79 0.037(2) 0.024(2) 0.0311(19) 0.0015(15) 0.0006(17) 0.0088(17)
C80 0.031(2) 0.0216(19) 0.0283(19) 0.0047(14) 0.0090(16) 0.0063(16)
C81 0.0217(18) 0.0214(18) 0.0313(19) -0.0017(14) 0.0090(15) -0.0018(14)
C82 0.0221(18) 0.0186(17) 0.0249(17) 0.0010(13) 0.0071(14) 0.0019(13)
C83 0.0177(17) 0.0178(17) 0.0292(17) -0.0038(13) 0.0082(14) 0.0025(13)
C84 0.0223(18) 0.0170(17) 0.0348(19) -0.0017(14) 0.0116(15) 0.0056(14)
C85 0.0210(18) 0.0198(18) 0.038(2) -0.0111(15) 0.0108(15) -0.0021(14)
C86 0.0165(17) 0.0251(19) 0.034(2) -0.0075(15) 0.0082(15) 0.0036(14)
C87 0.028(2) 0.0171(17) 0.037(2) -0.0056(15) 0.0130(16) 0.0013(14)
C88 0.0257(18) 0.0249(18) 0.0332(18) 0.0050(15) 0.0099(14) -0.0005(15)
C89 0.038(2) 0.036(2) 0.038(2) 0.0146(17) 0.0058(17) 0.0021(18)
C90 0.053(3) 0.045(3) 0.041(2) 0.022(2) 0.020(2) -0.002(2)
C91 0.039(2) 0.046(3) 0.057(3) 0.022(2) 0.020(2) -0.004(2)
C92 0.029(2) 0.034(2) 0.042(2) 0.0060(17) 0.0113(16) -0.0029(17)
C93 0.0178(19) 0.031(2) 0.038(2) -0.0146(16) 0.0030(16) 0.0038(15)
C94 0.027(2) 0.029(2) 0.037(2) -0.0044(17) -0.0047(17) 0.0039(16)
C95 0.033(2) 0.044(3) 0.036(2) -0.0005(18) -0.0069(18) 0.0052(19)
C96 0.023(2) 0.052(3) 0.039(2) -0.016(2) -0.0076(17) 0.0090(19)
C97 0.024(2) 0.065(3) 0.053(3) -0.027(3) 0.002(2) -0.009(2)
C98 0.031(2) 0.046(3) 0.039(2) -0.017(2) 0.0120(19) -0.012(2)
C99 0.040(4) 0.038(4) 0.018(3) -0.005(2) 0.001(2) -0.022(3)
C100 0.137(16) 0.050(9) 0.028(6) 0.000(5) -0.013(8) 0.006(9)
O7 0.0322(16) 0.0262(16) 0.0457(17) 0.0009(12) -0.0106(13) -0.0061(12)
O8 0.058(2) 0.044(2) 0.051(2) 0.0042(16) -0.0187(17) -0.0219(18)
N10 0.0165(15) 0.0157(14) 0.0295(15) -0.0009(11) 0.0066(12) 0.0027(11)
N11 0.0246(16) 0.0137(14) 0.0439(18) -0.0027(13) 0.0178(14) 0.0024(12)
N12 0.0228(17) 0.0192(17) 0.053(2) -0.0105(15) 0.0079(15) 0.0004(13)
C101 0.0232(19) 0.0162(17) 0.0309(18) 0.0010(14) 0.0122(15) 0.0043(14)
C102 0.0218(19) 0.0148(17) 0.0325(19) 0.0020(14) 0.0110(15) 0.0029(14)
C103 0.0220(19) 0.0215(19) 0.034(2) 0.0027(15) 0.0093(15) -0.0004(15)
C104 0.0198(18) 0.0161(18) 0.0326(19) -0.0017(14) 0.0081(14) 0.0031(13)
C105 0.0238(19) 0.0215(19) 0.0311(19) -0.0007(14) 0.0104(15) 0.0015(14)
C106 0.0262(18) 0.0227(19) 0.0333(18) 0.0011(14) 0.0084(14) -0.0016(14)
C107 0.032(2) 0.029(2) 0.0318(19) -0.0029(15) 0.0100(15) -0.0002(16)
C108 0.038(2) 0.027(2) 0.0296(19) 0.0082(15) 0.0125(16) 0.0008(17)
C109 0.038(2) 0.0233(19) 0.037(2) 0.0016(15) 0.0142(17) -0.0002(16)
C110 0.0313(19) 0.0230(18) 0.0289(18) -0.0018(14) 0.0114(15) 0.0016(15)
C111 0.0176(17) 0.0136(16) 0.0276(17) -0.0033(13) 0.0057(14) 0.0028(13)
C112 0.0207(19) 0.021(2) 0.035(2) -0.0075(15) -0.0024(15) 0.0052(14)
C113 0.034(2) 0.028(2) 0.0264(18) -0.0022(15) -0.0016(16) 0.0113(17)
C114 0.031(2) 0.027(2) 0.0249(18) 0.0044(14) 0.0104(15) 0.0078(16)
C115 0.0188(18) 0.0224(18) 0.0289(18) -0.0005(14) 0.0073(14) -0.0013(14)
C116 0.0180(17) 0.0234(18) 0.0237(16) 0.0018(14) 0.0053(13) 0.0011(14)
C117 0.0200(19) 0.0183(17) 0.046(2) -0.0051(15) 0.0129(16) 0.0002(14)
C118 0.023(2) 0.0181(19) 0.062(3) -0.0037(17) 0.0179(19) 0.0030(15)
C119 0.021(2) 0.021(2) 0.072(3) -0.0110(19) 0.0168(19) -0.0037(16)
C120 0.019(2) 0.023(2) 0.066(3) -0.0149(19) 0.0102(19) 0.0008(15)
C121 0.029(2) 0.024(2) 0.068(3) -0.0057(19) 0.029(2) 0.0035(17)
C122 0.040(2) 0.026(2) 0.063(3) -0.0003(18) 0.029(2) -0.0074(18)
C123 0.053(3) 0.036(2) 0.061(3) 0.000(2) 0.029(2) -0.007(2)
C124 0.053(3) 0.027(2) 0.072(3) 0.010(2) 0.036(3) 0.001(2)
C125 0.037(2) 0.029(2) 0.086(4) 0.011(2) 0.034(2) 0.0001(18)
C126 0.027(2) 0.026(2) 0.075(3) -0.004(2) 0.024(2) 0.0019(16)
C127 0.021(2) 0.026(2) 0.071(3) -0.022(2) 0.001(2) 0.0028(16)
C128 0.037(3) 0.027(2) 0.065(3) -0.012(2) -0.010(2) 0.0032(19)
C129 0.056(3) 0.040(3) 0.071(4) -0.008(3) -0.021(3) 0.004(2)
C130 0.039(3) 0.049(3) 0.089(4) -0.027(3) -0.021(3) 0.017(2)
C131 0.025(3) 0.059(4) 0.109(5) -0.046(4) -0.002(3) -0.005(2)
C132 0.025(2) 0.048(3) 0.080(4) -0.030(3) 0.009(2) -0.010(2)
C133 0.031(3) 0.037(4) 0.024(3) -0.007(2) -0.002(2) -0.015(3)
C134 0.127(15) 0.031(7) 0.037(7) -0.010(5) -0.028(8) 0.004(8)

loop_
_atom_type_symbol
_atom_type_description
_atom_type_scat_dispersion_real
_atom_type_scat_dispersion_imag
_atom_type_scat_source
C C 0.0181 0.0091 'International Tables Vol C Tables 4.2.6.8 and 6.1.1.4'
H H 0.0000 0.0000 'International Tables Vol C Tables 4.2.6.8 and 6.1.1.4'
N N 0.0311 0.0180 'International Tables Vol C Tables 4.2.6.8 and 6.1.1.4'
O O 0.0492 0.0322 'International Tables Vol C Tables 4.2.6.8 and 6.1.1.4'

loop_
_geom_angle_atom_site_label_1
_geom_angle_atom_site_label_2
_geom_angle_atom_site_label_3
_geom_angle
C12 O1 C33 116.3(3)
C28 O2 H2B 109.5
C4 N1 C1 110.0(3)
C4 N1 H1A 125.0
C1 N1 H1A 125.0
C17 N2 C1 129.3(3)
C20 N3 C17 106.2(3)
N2 C1 N1 130.0(3)
N2 C1 C2 123.6(3)
N1 C1 C2 106.4(3)
C3 C2 C1 107.6(3)
C3 C2 C5 124.9(3)
C1 C2 C5 127.5(3)
C2 C3 C4 108.4(3)
C2 C3 H3 125.8
C4 C3 H3 125.8
N1 C4 C3 107.6(3)
N1 C4 C11 126.4(3)
C3 C4 C11 126.0(3)
C10 C5 C6 117.1(3)
C10 C5 C2 120.9(3)
C6 C5 C2 122.0(3)
C7 C6 C5 120.8(3)
C7 C6 H6 119.6
C5 C6 H6 119.6
C6 C7 C8 119.4(3)
C6 C7 H7 120.3
C8 C7 H7 120.3
C9 C8 C7 120.3(3)
C9 C8 H8 119.8
C7 C8 H8 119.8
C8 C9 C10 120.4(3)
C8 C9 H9 119.8
C10 C9 H9 119.8
C9 C10 C5 121.9(3)
C9 C10 H10 119.0
C5 C10 H10 119.0
C12 C11 C16 117.7(3)
C12 C11 C4 124.2(3)
C16 C11 C4 118.2(3)
O1 C12 C11 117.4(3)
O1 C12 C13 122.2(3)
C11 C12 C13 120.4(4)
C14 C13 C12 119.4(4)
C14 C13 H13 120.3
C12 C13 H13 120.3
C15 C14 C13 121.4(4)
C15 C14 H14 119.3
C13 C14 H14 119.3
C16 C15 C14 119.0(4)
C16 C15 H15 120.5
C14 C15 H15 120.5
C15 C16 C11 122.1(3)
C15 C16 H16 119.0
C11 C16 H16 119.0
N2 C17 N3 128.9(3)
N2 C17 C18 122.5(3)
N3 C17 C18 108.5(3)
C19 C18 C17 106.5(3)
C19 C18 C21 126.2(3)
C17 C18 C21 127.3(3)
C18 C19 C20 106.7(3)
C18 C19 H19 126.7
C20 C19 H19 126.7
N3 C20 C19 112.1(3)
N3 C20 C27 122.5(3)
C19 C20 C27 125.3(3)
C26 C21 C22 118.9(3)
C26 C21 C18 123.0(3)
C22 C21 C18 118.2(3)
C23 C22 C21 120.6(3)
C23 C22 H22 119.7
C21 C22 H22 119.7
C22 C23 C24 118.8(3)
C22 C23 H23 120.6
C24 C23 H23 120.6
C25 C24 C23 120.0(3)
C25 C24 H24 120.0
C23 C24 H24 120.0
C24 C25 C26 121.3(3)
C24 C25 H25 119.3
C26 C25 H25 119.3
C21 C26 C25 120.3(3)
C21 C26 H26 119.8
C25 C26 H26 119.8
C32 C27 C28 117.7(3)
C32 C27 C20 121.2(3)
C28 C27 C20 121.1(3)
O2 C28 C29 118.7(3)
O2 C28 C27 120.8(3)
C29 C28 C27 120.5(4)
C30 C29 C28 120.4(4)
C30 C29 H29 119.8
C28 C29 H29 119.8
C29 C30 C31 120.3(4)
C29 C30 H30 119.8
C31 C30 H30 119.8
C30 C31 C32 119.3(4)
C30 C31 H31 120.3
C32 C31 H31 120.3
C27 C32 C31 121.7(4)
C27 C32 H32 119.2
C31 C32 H32 119.2
O1 C33 H33A 109.5
O1 C33 H33B 109.5
H33A C33 H33B 109.5
O1 C33 H33C 109.5
H33A C33 H33C 109.5
H33B C33 H33C 109.5
C45 O3 C66 116.2(3)
C61 O4 H4B 109.5
C37 N4 C34 109.1(3)
C37 N4 H4A 125.4
C34 N4 H4A 125.4
C50 N5 C34 128.6(3)
C53 N6 C50 106.5(3)
N5 C34 N4 129.9(3)
N5 C34 C35 123.0(3)
N4 C34 C35 107.1(3)
C36 C35 C34 107.1(3)
C36 C35 C38 125.8(3)
C34 C35 C38 127.1(3)
C35 C36 C37 109.0(3)
C35 C36 H36 125.5
C37 C36 H36 125.5
N4 C37 C36 107.7(3)
N4 C37 C44 125.5(3)
C36 C37 C44 126.7(3)
C43 C38 C39 118.3(3)
C43 C38 C35 121.8(3)
C39 C38 C35 119.8(3)
C40 C39 C38 120.4(3)
C40 C39 H39 119.8
C38 C39 H39 119.8
C41 C40 C39 120.4(3)
C41 C40 H40 119.8
C39 C40 H40 119.8
C40 C41 C42 120.0(3)
C40 C41 H41 120.0
C42 C41 H41 120.0
C43 C42 C41 119.7(3)
C43 C42 H42 120.2
C41 C42 H42 120.2
C42 C43 C38 121.1(3)
C42 C43 H43 119.4
C38 C43 H43 119.4
C49 C44 C45 117.3(3)
C49 C44 C37 117.9(3)
C45 C44 C37 124.7(3)
O3 C45 C46 122.6(3)
O3 C45 C44 117.5(3)
C46 C45 C44 119.9(3)
C47 C46 C45 120.3(3)
C47 C46 H46 119.8
C45 C46 H46 119.8
C46 C47 C48 120.8(3)
C46 C47 H47 119.6
C48 C47 H47 119.6
C49 C48 C47 118.7(4)
C49 C48 H48 120.7
C47 C48 H48 120.7
C48 C49 C44 123.0(3)
C48 C49 H49 118.5
C44 C49 H49 118.5
N5 C50 N6 129.0(3)
N5 C50 C51 122.3(3)
N6 C50 C51 108.7(3)
C52 C51 C50 106.5(3)
C52 C51 C54 125.4(3)
C50 C51 C54 127.9(3)
C51 C52 C53 106.2(3)
C51 C52 H52 126.9
C53 C52 H52 126.9
N6 C53 C52 112.1(3)
N6 C53 C60 122.7(3)
C52 C53 C60 125.2(3)
C55 C54 C59 119.7(3)
C55 C54 C51 121.9(3)
C59 C54 C51 118.4(3)
C54 C55 C56 119.8(3)
C54 C55 H55 120.1
C56 C55 H55 120.1
C57 C56 C55 121.2(3)
C57 C56 H56 119.4
C55 C56 H56 119.4
C56 C57 C58 118.7(3)
C56 C57 H57 120.7
C58 C57 H57 120.7
C59 C58 C57 120.5(4)
C59 C58 H58 119.8
C57 C58 H58 119.8
C58 C59 C54 120.1(3)
C58 C59 H59 119.9
C54 C59 H59 119.9
C65 C60 C61 118.1(3)
C65 C60 C53 121.2(3)
C61 C60 C53 120.8(3)
O4 C61 C62 118.4(4)
O4 C61 C60 121.0(3)
C62 C61 C60 120.5(4)
C63 C62 C61 120.3(4)
C63 C62 H62 119.9
C61 C62 H62 119.9
C62 C63 C64 120.1(4)
C62 C63 H63 119.9
C64 C63 H63 119.9
C65 C64 C63 119.5(4)
C65 C64 H64 120.2
C63 C64 H64 120.2
C64 C65 C60 121.5(4)
C64 C65 H65 119.2
C60 C65 H65 119.2
O3 C66 H66A 109.5
O3 C66 H66B 109.5
H66A C66 H66B 109.5
O3 C66 H66C 109.5
H66A C66 H66C 109.5
H66B C66 H66C 109.5
C78 O5 C99 114.4(4)
C78 O5 H5B 109.5
C94 O6 C100 118.3(8)
C94 O6 H6B 109.5
C70 N7 C67 109.0(3)
C70 N7 H7A 125.5
C67 N7 H7A 125.5
C83 N8 C67 129.6(3)
C86 N9 C83 106.6(3)
C86 N9 H9A 126.7
C83 N9 H9A 126.7
N8 C67 N7 129.4(3)
N8 C67 C68 123.1(3)
N7 C67 C68 107.5(3)
C69 C68 C67 106.6(3)
C69 C68 C71 126.1(4)
C67 C68 C71 127.4(3)
C68 C69 C70 108.2(3)
C68 C69 H69 125.9
C70 C69 H69 125.9
N7 C70 C69 108.7(3)
N7 C70 C77 125.5(3)
C69 C70 C77 125.7(4)
C76 C71 C72 119.7(4)
C76 C71 C68 121.0(4)
C72 C71 C68 119.2(3)
C73 C72 C71 120.3(3)
C73 C72 H72 119.9
C71 C72 H72 119.9
C72 C73 C74 120.8(4)
C72 C73 H73 119.6
C74 C73 H73 119.6
C75 C74 C73 117.9(4)
C75 C74 H74 121.1
C73 C74 H74 121.1
C74 C75 C76 121.9(4)
C74 C75 H75 119.0
C76 C75 H75 119.0
C71 C76 C75 119.4(4)
C71 C76 H76 120.3
C75 C76 H76 120.3
C78 C77 C82 117.2(3)
C78 C77 C70 123.9(4)
C82 C77 C70 118.9(3)
O5 C78 C79 121.8(4)
O5 C78 C77 117.8(4)
C79 C78 C77 120.4(4)
C80 C79 C78 121.5(4)
C80 C79 H79 119.2
C78 C79 H79 119.2
C79 C80 C81 119.3(4)
C79 C80 H80 120.3
C81 C80 H80 120.3
C82 C81 C80 119.5(4)
C82 C81 H81 120.2
C80 C81 H81 120.2
C81 C82 C77 122.1(4)
C81 C82 H82 119.0
C77 C82 H82 119.0
N8 C83 N9 127.7(3)
N8 C83 C84 122.7(4)
N9 C83 C84 109.6(3)
C85 C84 C83 105.1(4)
C85 C84 C87 126.8(4)
C83 C84 C87 128.0(4)
C84 C85 C86 108.8(4)
C84 C85 H85 125.6
C86 C85 H85 125.6
N9 C86 C85 109.9(3)
N9 C86 C93 123.3(4)
C85 C86 C93 126.8(4)
C88 C87 C92 117.5(4)
C88 C87 C84 123.6(4)
C92 C87 C84 118.9(4)
C89 C88 C87 120.9(4)
C89 C88 H88 119.6
C87 C88 H88 119.6
C90 C89 C88 120.0(4)
C90 C89 H89 120.0
C88 C89 H89 120.0
C91 C90 C89 120.5(4)
C91 C90 H90 119.8
C89 C90 H90 119.8
C90 C91 C92 120.0(4)
C90 C91 H91 120.0
C92 C91 H91 120.0
C91 C92 C87 121.0(4)
C91 C92 H92 119.5
C87 C92 H92 119.5
C94 C93 C98 117.7(4)
C94 C93 C86 122.1(4)
C98 C93 C86 120.2(4)
O6 C94 C93 120.1(4)
O6 C94 C95 119.0(4)
C93 C94 C95 120.9(4)
C96 C95 C94 119.9(5)
C96 C95 H95 120.0
C94 C95 H95 120.0
C97 C96 C95 120.3(4)
C97 C96 H96 119.8
C95 C96 H96 119.8
C96 C97 C98 120.7(5)
C96 C97 H97 119.7
C98 C97 H97 119.7
C97 C98 C93 120.4(5)
C97 C98 H98 119.8
C93 C98 H98 119.8
O5 C99 H99A 109.5
O5 C99 H99B 109.5
H99A C99 H99B 109.5
O5 C99 H99C 109.5
H99A C99 H99C 109.5
H99B C99 H99C 109.5
O6 C100 H10B 109.5
O6 C100 H10C 109.5
H10B C100 H10C 109.5
O6 C100 H10D 109.5
H10B C100 H10D 109.5
H10C C100 H10D 109.5
C112 O7 C133 113.5(4)
C134 O8 C128 114.5(7)
C128 O8 H8B 109.5
C104 N10 C101 109.1(3)
C104 N10 H10A 125.5
C101 N10 H10A 125.5
C117 N11 C101 129.3(4)
C120 N12 C117 106.2(4)
C120 N12 H12A 126.9
C117 N12 H12A 126.9
N11 C101 N10 129.0(4)
N11 C101 C102 122.9(3)
N10 C101 C102 108.1(3)
C103 C102 C101 106.1(3)
C103 C102 C105 126.0(4)
C101 C102 C105 127.9(3)
C102 C103 C104 108.5(4)
C102 C103 H103 125.7
C104 C103 H103 125.7
N10 C104 C103 108.2(3)
N10 C104 C111 125.6(4)
C103 C104 C111 126.1(4)
C110 C105 C106 118.9(4)
C110 C105 C102 123.1(4)
C106 C105 C102 118.0(3)
C107 C106 C105 120.1(3)
C107 C106 H106 120.0
C105 C106 H106 120.0
C106 C107 C108 120.0(4)
C106 C107 H107 120.0
C108 C107 H107 120.0
C109 C108 C107 118.9(4)
C109 C108 H108 120.6
C107 C108 H108 120.6
C108 C109 C110 121.4(4)
C108 C109 H109 119.3
C110 C109 H109 119.3
C105 C110 C109 120.8(4)
C105 C110 H110 119.6
C109 C110 H110 119.6
C116 C111 C112 117.0(3)
C116 C111 C104 118.9(3)
C112 C111 C104 124.1(4)
O7 C112 C113 121.2(4)
O7 C112 C111 118.5(4)
C113 C112 C111 120.2(4)
C114 C113 C112 121.6(4)
C114 C113 H113 119.2
C112 C113 H113 119.2
C113 C114 C115 119.1(4)
C113 C114 H114 120.5
C115 C114 H114 120.5
C116 C115 C114 119.9(4)
C116 C115 H115 120.0
C114 C115 H115 120.0
C115 C116 C111 122.1(4)
C115 C116 H116 119.0
C111 C116 H116 119.0
N11 C117 N12 127.8(4)
N11 C117 C118 122.6(4)
N12 C117 C118 109.6(4)
C119 C118 C121 127.6(4)
C119 C118 C117 105.0(4)
C121 C118 C117 127.4(4)
C118 C119 C120 109.1(4)
C118 C119 H119 125.4
C120 C119 H119 125.4
N12 C120 C119 110.1(4)
N12 C120 C127 123.0(5)
C119 C120 C127 126.8(4)
C126 C121 C122 116.3(4)
C126 C121 C118 121.1(5)
C122 C121 C118 122.5(4)
C123 C122 C121 121.0(4)
C123 C122 H122 119.5
C121 C122 H122 119.5
C122 C123 C124 118.9(5)
C122 C123 H123 120.5
C124 C123 H123 120.5
C125 C124 C123 120.6(5)
C125 C124 H124 119.7
C123 C124 H124 119.7
C124 C125 C126 120.9(4)
C124 C125 H125 119.5
C126 C125 H125 119.5
C125 C126 C121 122.2(5)
C125 C126 H126 118.9
C121 C126 H126 118.9
C128 C127 C132 116.6(5)
C128 C127 C120 122.4(4)
C132 C127 C120 121.0(5)
O8 C128 C127 120.2(5)
O8 C128 C129 118.5(5)
C127 C128 C129 121.3(5)
C130 C129 C128 119.5(7)
C130 C129 H129 120.2
C128 C129 H129 120.2
C129 C130 C131 121.0(6)
C129 C130 H130 119.5
C131 C130 H130 119.5
C130 C131 C132 120.3(5)
C130 C131 H131 119.8
C132 C131 H131 119.8
C131 C132 C127 121.3(6)
C131 C132 H132 119.4
C127 C132 H132 119.4
O7 C133 H13A 109.5
O7 C133 H13B 109.5
H13A C133 H13B 109.5
O7 C133 H13C 109.5
H13A C133 H13C 109.5
H13B C133 H13C 109.5
O8 C134 H13D 109.5
O8 C134 H13E 109.5
H13D C134 H13E 109.5
O8 C134 H13F 109.5
H13D C134 H13F 109.5
H13E C134 H13F 109.5

loop_
_geom_bond_atom_site_label_1
_geom_bond_atom_site_label_2
_geom_bond_distance
O1 C12 1.356(5)
O1 C33 1.433(4)
O2 C28 1.341(5)
O2 H2B 0.8200
N1 C4 1.368(5)
N1 C1 1.394(4)
N1 H1A 0.8600
N2 C17 1.295(5)
N2 C1 1.333(5)
N3 C20 1.333(5)
N3 C17 1.408(4)
C1 C2 1.420(5)
C2 C3 1.390(5)
C2 C5 1.473(5)
C3 C4 1.401(5)
C3 H3 0.9300
C4 C11 1.467(5)
C5 C10 1.392(5)
C5 C6 1.422(5)
C6 C7 1.391(5)
C6 H6 0.9300
C7 C8 1.403(5)
C7 H7 0.9300
C8 C9 1.361(5)
C8 H8 0.9300
C9 C10 1.383(5)
C9 H9 0.9300
C10 H10 0.9300
C11 C12 1.408(5)
C11 C16 1.410(5)
C12 C13 1.408(5)
C13 C14 1.384(6)
C13 H13 0.9300
C14 C15 1.384(6)
C14 H14 0.9300
C15 C16 1.382(5)
C15 H15 0.9300
C16 H16 0.9300
C17 C18 1.472(5)
C18 C19 1.358(5)
C18 C21 1.477(4)
C19 C20 1.447(5)
C19 H19 0.9300
C20 C27 1.463(4)
C21 C26 1.380(5)
C21 C22 1.417(5)
C22 C23 1.393(5)
C22 H22 0.9300
C23 C24 1.418(5)
C23 H23 0.9300
C24 C25 1.358(6)
C24 H24 0.9300
C25 C26 1.394(5)
C25 H25 0.9300
C26 H26 0.9300
C27 C32 1.390(5)
C27 C28 1.406(5)
C28 C29 1.393(5)
C29 C30 1.372(6)
C29 H29 0.9300
C30 C31 1.385(6)
C30 H30 0.9300
C31 C32 1.393(6)
C31 H31 0.9300
C32 H32 0.9300
C33 H33A 0.9600
C33 H33B 0.9600
C33 H33C 0.9600
O3 C45 1.360(4)
O3 C66 1.428(4)
O4 C61 1.345(5)
O4 H4B 0.8200
N4 C37 1.374(4)
N4 C34 1.397(4)
N4 H4A 0.8600
N5 C50 1.299(5)
N5 C34 1.337(4)
N6 C53 1.330(5)
N6 C50 1.403(4)
C34 C35 1.419(5)
C35 C36 1.386(5)
C35 C38 1.474(4)
C36 C37 1.396(5)
C36 H36 0.9300
C37 C44 1.466(4)
C38 C43 1.394(5)
C38 C39 1.409(5)
C39 C40 1.388(5)
C39 H39 0.9300
C40 C41 1.375(5)
C40 H40 0.9300
C41 C42 1.398(5)
C41 H41 0.9300
C42 C43 1.384(4)
C42 H42 0.9300
C43 H43 0.9300
C44 C49 1.404(5)
C44 C45 1.411(5)
C45 C46 1.400(5)
C46 C47 1.382(5)
C46 H46 0.9300
C47 C48 1.389(5)
C47 H47 0.9300
C48 C49 1.370(5)
C48 H48 0.9300
C49 H49 0.9300
C50 C51 1.472(5)
C51 C52 1.365(5)
C51 C54 1.484(4)
C52 C53 1.455(5)
C52 H52 0.9300
C53 C60 1.460(5)
C54 C55 1.386(5)
C54 C59 1.395(5)
C55 C56 1.399(5)
C55 H55 0.9300
C56 C57 1.376(6)
C56 H56 0.9300
C57 C58 1.408(6)
C57 H57 0.9300
C58 C59 1.385(5)
C58 H58 0.9300
C59 H59 0.9300
C60 C65 1.401(6)
C60 C61 1.408(5)
C61 C62 1.386(5)
C62 C63 1.381(6)
C62 H62 0.9300
C63 C64 1.401(6)
C63 H63 0.9300
C64 C65 1.375(6)
C64 H64 0.9300
C65 H65 0.9300
C66 H66A 0.9600
C66 H66B 0.9600
C66 H66C 0.9600
O5 C78 1.369(5)
O5 C99 1.501(6)
O5 H5B 0.8200
O6 C94 1.362(6)
O6 C100 1.374(16)
O6 H6B 0.8200
N7 C70 1.357(5)
N7 C67 1.388(5)
N7 H7A 0.8600
N8 C83 1.324(5)
N8 C67 1.326(5)
N9 C86 1.360(5)
N9 C83 1.394(5)
N9 H9A 0.8600
C67 C68 1.435(5)
C68 C69 1.384(5)
C68 C71 1.467(5)
C69 C70 1.408(5)
C69 H69 0.9300
C70 C77 1.457(5)
C71 C76 1.389(5)
C71 C72 1.392(5)
C72 C73 1.384(5)
C72 H72 0.9300
C73 C74 1.406(6)
C73 H73 0.9300
C74 C75 1.383(6)
C74 H74 0.9300
C75 C76 1.393(5)
C75 H75 0.9300
C76 H76 0.9300
C77 C78 1.404(5)
C77 C82 1.405(5)
C78 C79 1.385(6)
C79 C80 1.375(6)
C79 H79 0.9300
C80 C81 1.393(6)
C80 H80 0.9300
C81 C82 1.383(5)
C81 H81 0.9300
C82 H82 0.9300
C83 C84 1.462(5)
C84 C85 1.364(6)
C84 C87 1.464(6)
C85 C86 1.432(6)
C85 H85 0.9300
C86 C93 1.453(6)
C87 C88 1.398(6)
C87 C92 1.407(6)
C88 C89 1.387(5)
C88 H88 0.9300
C89 C90 1.384(6)
C89 H89 0.9300
C90 C91 1.360(7)
C90 H90 0.9300
C91 C92 1.392(6)
C91 H91 0.9300
C92 H92 0.9300
C93 C94 1.390(6)
C93 C98 1.413(6)
C94 C95 1.397(6)
C95 C96 1.375(7)
C95 H95 0.9300
C96 C97 1.365(8)
C96 H96 0.9300
C97 C98 1.385(7)
C97 H97 0.9300
C98 H98 0.9300
C99 H99A 0.9600
C99 H99B 0.9600
C99 H99C 0.9600
C100 H10B 0.9600
C100 H10C 0.9600
C100 H10D 0.9600
O7 C112 1.360(5)
O7 C133 1.523(6)
O8 C134 1.352(16)
O8 C128 1.352(6)
O8 H8B 0.8200
N10 C104 1.358(5)
N10 C101 1.389(5)
N10 H10A 0.8600
N11 C117 1.320(6)
N11 C101 1.331(5)
N12 C120 1.366(6)
N12 C117 1.393(6)
N12 H12A 0.8600
C101 C102 1.435(6)
C102 C103 1.389(5)
C102 C105 1.470(5)
C103 C104 1.418(6)
C103 H103 0.9300
C104 C111 1.450(5)
C105 C110 1.374(5)
C105 C106 1.418(5)
C106 C107 1.391(5)
C106 H106 0.9300
C107 C108 1.418(6)
C107 H107 0.9300
C108 C109 1.369(6)
C108 H108 0.9300
C109 C110 1.394(5)
C109 H109 0.9300
C110 H110 0.9300
C111 C116 1.406(5)
C111 C112 1.411(5)
C112 C113 1.389(6)
C113 C114 1.374(6)
C113 H113 0.9300
C114 C115 1.394(5)
C114 H114 0.9300
C115 C116 1.378(5)
C115 H115 0.9300
C116 H116 0.9300
C117 C118 1.469(6)
C118 C119 1.359(7)
C118 C121 1.461(7)
C119 C120 1.424(7)
C119 H119 0.9300
C120 C127 1.445(7)
C121 C126 1.400(6)
C121 C122 1.432(7)
C122 C123 1.395(7)
C122 H122 0.9300
C123 C124 1.419(6)
C123 H123 0.9300
C124 C125 1.334(8)
C124 H124 0.9300
C125 C126 1.387(7)
C125 H125 0.9300
C126 H126 0.9300
C127 C128 1.401(8)
C127 C132 1.415(6)
C128 C129 1.411(7)
C129 C130 1.361(9)
C129 H129 0.9300
C130 C131 1.367(10)
C130 H130 0.9300
C131 C132 1.383(9)
C131 H131 0.9300
C132 H132 0.9300
C133 H13A 0.9600
C133 H13B 0.9600
C133 H13C 0.9600
C134 H13D 0.9600
C134 H13E 0.9600
C134 H13F 0.9600

loop_
_geom_torsion_atom_site_label_1
_geom_torsion_atom_site_label_2
_geom_torsion_atom_site_label_3
_geom_torsion_atom_site_label_4
_geom_torsion
C17 N2 C1 N1 -5.0(6)
C17 N2 C1 C2 178.2(4)
C4 N1 C1 N2 -177.0(3)
C4 N1 C1 C2 0.2(4)
N2 C1 C2 C3 177.0(3)
N1 C1 C2 C3 -0.5(4)
N2 C1 C2 C5 -1.5(6)
N1 C1 C2 C5 -179.0(3)
C1 C2 C3 C4 0.6(4)
C5 C2 C3 C4 179.1(3)
C1 N1 C4 C3 0.2(4)
C1 N1 C4 C11 -179.8(3)
C2 C3 C4 N1 -0.5(4)
C2 C3 C4 C11 179.5(3)
C3 C2 C5 C10 -27.4(5)
C1 C2 C5 C10 150.9(4)
C3 C2 C5 C6 151.3(4)
C1 C2 C5 C6 -30.5(6)
C10 C5 C6 C7 0.2(5)
C2 C5 C6 C7 -178.5(3)
C5 C6 C7 C8 0.0(5)
C6 C7 C8 C9 -0.5(6)
C7 C8 C9 C10 0.7(6)
C8 C9 C10 C5 -0.5(5)
C6 C5 C10 C9 0.1(5)
C2 C5 C10 C9 178.8(3)
N1 C4 C11 C12 4.0(6)
C3 C4 C11 C12 -176.0(4)
N1 C4 C11 C16 -177.5(3)
C3 C4 C11 C16 2.5(6)
C33 O1 C12 C11 172.3(3)
C33 O1 C12 C13 -9.0(5)
C16 C11 C12 O1 179.4(3)
C4 C11 C12 O1 -2.1(5)
C16 C11 C12 C13 0.7(5)
C4 C11 C12 C13 179.2(3)
O1 C12 C13 C14 -179.8(3)
C11 C12 C13 C14 -1.2(6)
C12 C13 C14 C15 0.8(6)
C13 C14 C15 C16 0.1(6)
C14 C15 C16 C11 -0.6(6)
C12 C11 C16 C15 0.2(5)
C4 C11 C16 C15 -178.4(3)
C1 N2 C17 N3 -3.3(6)
C1 N2 C17 C18 -179.8(3)
C20 N3 C17 N2 -175.2(4)
C20 N3 C17 C18 1.7(4)
N2 C17 C18 C19 175.4(3)
N3 C17 C18 C19 -1.7(4)
N2 C17 C18 C21 -6.8(6)
N3 C17 C18 C21 176.2(3)
C17 C18 C19 C20 1.0(4)
C21 C18 C19 C20 -176.9(3)
C17 N3 C20 C19 -1.1(4)
C17 N3 C20 C27 -178.2(3)
C18 C19 C20 N3 0.0(4)
C18 C19 C20 C27 177.1(3)
C19 C18 C21 C26 156.3(4)
C17 C18 C21 C26 -21.2(6)
C19 C18 C21 C22 -24.2(5)
C17 C18 C21 C22 158.4(4)
C26 C21 C22 C23 -1.2(5)
C18 C21 C22 C23 179.2(3)
C21 C22 C23 C24 -0.7(5)
C22 C23 C24 C25 2.6(6)
C23 C24 C25 C26 -2.6(6)
C22 C21 C26 C25 1.3(6)
C18 C21 C26 C25 -179.2(3)
C24 C25 C26 C21 0.6(6)
N3 C20 C27 C32 177.8(4)
C19 C20 C27 C32 1.0(6)
N3 C20 C27 C28 -0.7(6)
C19 C20 C27 C28 -177.5(4)
C32 C27 C28 O2 179.1(4)
C20 C27 C28 O2 -2.4(6)
C32 C27 C28 C29 1.3(6)
C20 C27 C28 C29 179.8(4)
O2 C28 C29 C30 -178.4(5)
C27 C28 C29 C30 -0.5(7)
C28 C29 C30 C31 -0.3(7)
C29 C30 C31 C32 0.4(7)
C28 C27 C32 C31 -1.2(7)
C20 C27 C32 C31 -179.8(4)
C30 C31 C32 C27 0.4(7)
C50 N5 C34 N4 -4.9(6)
C50 N5 C34 C35 173.0(3)
C37 N4 C34 N5 178.0(3)
C37 N4 C34 C35 -0.2(4)
N5 C34 C35 C36 -177.6(3)
N4 C34 C35 C36 0.7(4)
N5 C34 C35 C38 2.5(5)
N4 C34 C35 C38 -179.2(3)
C34 C35 C36 C37 -1.0(4)
C38 C35 C36 C37 178.9(3)
C34 N4 C37 C36 -0.5(4)
C34 N4 C37 C44 177.5(3)
C35 C36 C37 N4 0.9(4)
C35 C36 C37 C44 -177.0(3)
C36 C35 C38 C43 -144.8(4)
C34 C35 C38 C43 35.0(5)
C36 C35 C38 C39 34.2(5)
C34 C35 C38 C39 -146.0(3)
C43 C38 C39 C40 0.9(5)
C35 C38 C39 C40 -178.2(3)
C38 C39 C40 C41 1.4(5)
C39 C40 C41 C42 -3.4(5)
C40 C41 C42 C43 3.1(5)
C41 C42 C43 C38 -0.8(5)
C39 C38 C43 C42 -1.1(5)
C35 C38 C43 C42 177.9(3)
N4 C37 C44 C49 -174.8(3)
C36 C37 C44 C49 2.8(5)
N4 C37 C44 C45 7.4(6)
C36 C37 C44 C45 -175.0(4)
C66 O3 C45 C46 -9.4(5)
C66 O3 C45 C44 171.4(4)
C49 C44 C45 O3 -179.1(3)
C37 C44 C45 O3 -1.3(5)
C49 C44 C45 C46 1.6(5)
C37 C44 C45 C46 179.4(3)
O3 C45 C46 C47 179.2(3)
C44 C45 C46 C47 -1.5(6)
C45 C46 C47 C48 0.8(6)
C46 C47 C48 C49 -0.2(6)
C47 C48 C49 C44 0.3(6)
C45 C44 C49 C48 -1.0(5)
C37 C44 C49 C48 -179.0(3)
C34 N5 C50 N6 -0.9(6)
C34 N5 C50 C51 178.9(3)
C53 N6 C50 N5 -178.5(4)
C53 N6 C50 C51 1.6(4)
N5 C50 C51 C52 177.8(3)
N6 C50 C51 C52 -2.3(4)
N5 C50 C51 C54 -5.8(6)
N6 C50 C51 C54 174.1(3)
C50 C51 C52 C53 2.0(4)
C54 C51 C52 C53 -174.5(3)
C50 N6 C53 C52 -0.4(4)
C50 N6 C53 C60 179.8(3)
C51 C52 C53 N6 -1.1(4)
C51 C52 C53 C60 178.7(4)
C52 C51 C54 C55 -149.7(4)
C50 C51 C54 C55 34.5(6)
C52 C51 C54 C59 28.2(6)
C50 C51 C54 C59 -147.6(4)
C59 C54 C55 C56 1.0(5)
C51 C54 C55 C56 178.9(3)
C54 C55 C56 C57 1.3(5)
C55 C56 C57 C58 -2.6(6)
C56 C57 C58 C59 1.6(6)
C57 C58 C59 C54 0.7(6)
C55 C54 C59 C58 -2.0(6)
C51 C54 C59 C58 -179.9(4)
N6 C53 C60 C65 177.6(4)
C52 C53 C60 C65 -2.1(6)
N6 C53 C60 C61 -2.0(6)
C52 C53 C60 C61 178.2(4)
C65 C60 C61 O4 178.6(4)
C53 C60 C61 O4 -1.8(6)
C65 C60 C61 C62 2.1(6)
C53 C60 C61 C62 -178.3(4)
O4 C61 C62 C63 -177.5(4)
C60 C61 C62 C63 -0.8(7)
C61 C62 C63 C64 -0.9(7)
C62 C63 C64 C65 1.5(7)
C63 C64 C65 C60 -0.2(8)
C61 C60 C65 C64 -1.5(7)
C53 C60 C65 C64 178.8(4)
C83 N8 C67 N7 -4.0(6)
C83 N8 C67 C68 173.5(4)
C70 N7 C67 N8 178.1(4)
C70 N7 C67 C68 0.2(4)
N8 C67 C68 C69 -176.6(3)
N7 C67 C68 C69 1.4(4)
N8 C67 C68 C71 2.9(6)
N7 C67 C68 C71 -179.1(3)
C67 C68 C69 C70 -2.4(4)
C71 C68 C69 C70 178.0(3)
C67 N7 C70 C69 -1.7(4)
C67 N7 C70 C77 177.6(3)
C68 C69 C70 N7 2.6(4)
C68 C69 C70 C77 -176.7(3)
C69 C68 C71 C76 -143.6(4)
C67 C68 C71 C76 37.0(6)
C69 C68 C71 C72 31.8(6)
C67 C68 C71 C72 -147.6(4)
C76 C71 C72 C73 -1.3(5)
C68 C71 C72 C73 -176.8(3)
C71 C72 C73 C74 -0.2(5)
C72 C73 C74 C75 1.7(6)
C73 C74 C75 C76 -1.8(6)
C72 C71 C76 C75 1.3(5)
C68 C71 C76 C75 176.7(3)
C74 C75 C76 C71 0.3(6)
N7 C70 C77 C78 2.8(6)
C69 C70 C77 C78 -178.0(4)
N7 C70 C77 C82 -176.9(3)
C69 C70 C77 C82 2.3(6)
C99 O5 C78 C79 -16.7(6)
C99 O5 C78 C77 161.9(5)
C82 C77 C78 O5 -179.3(3)
C70 C77 C78 O5 1.0(6)
C82 C77 C78 C79 -0.7(6)
C70 C77 C78 C79 179.6(4)
O5 C78 C79 C80 179.9(4)
C77 C78 C79 C80 1.3(6)
C78 C79 C80 C81 -1.4(6)
C79 C80 C81 C82 0.8(6)
C80 C81 C82 C77 -0.2(6)
C78 C77 C82 C81 0.1(5)
C70 C77 C82 C81 179.9(3)
C67 N8 C83 N9 -2.0(6)
C67 N8 C83 C84 179.1(3)
C86 N9 C83 N8 -178.2(4)
C86 N9 C83 C84 0.9(4)
N8 C83 C84 C85 177.6(3)
N9 C83 C84 C85 -1.5(4)
N8 C83 C84 C87 -6.2(6)
N9 C83 C84 C87 174.7(3)
C83 C84 C85 C86 1.5(4)
C87 C84 C85 C86 -174.7(4)
C83 N9 C86 C85 0.0(4)
C83 N9 C86 C93 -177.6(3)
C84 C85 C86 N9 -1.0(4)
C84 C85 C86 C93 176.5(4)
C85 C84 C87 C88 -153.6(4)
C83 C84 C87 C88 31.1(6)
C85 C84 C87 C92 29.3(6)
C83 C84 C87 C92 -146.0(4)
C92 C87 C88 C89 -3.4(6)
C84 C87 C88 C89 179.5(4)
C87 C88 C89 C90 0.0(6)
C88 C89 C90 C91 3.8(8)
C89 C90 C91 C92 -4.1(8)
C90 C91 C92 C87 0.6(7)
C88 C87 C92 C91 3.1(6)
C84 C87 C92 C91 -179.6(4)
N9 C86 C93 C94 -1.4(6)
C85 C86 C93 C94 -178.7(4)
N9 C86 C93 C98 178.3(4)
C85 C86 C93 C98 1.1(6)
C100 O6 C94 C93 -173.7(9)
C100 O6 C94 C95 7.7(11)
C98 C93 C94 O6 178.9(4)
C86 C93 C94 O6 -1.3(6)
C98 C93 C94 C95 -2.5(6)
C86 C93 C94 C95 177.3(4)
O6 C94 C95 C96 179.7(4)
C93 C94 C95 C96 1.2(7)
C94 C95 C96 C97 0.5(7)
C95 C96 C97 C98 -0.8(8)
C96 C97 C98 C93 -0.6(8)
C94 C93 C98 C97 2.2(7)
C86 C93 C98 C97 -177.5(4)
C117 N11 C101 N10 -4.0(6)
C117 N11 C101 C102 179.4(4)
C104 N10 C101 N11 -176.6(4)
C104 N10 C101 C102 0.4(4)
N11 C101 C102 C103 177.2(3)
N10 C101 C102 C103 0.0(4)
N11 C101 C102 C105 -1.8(6)
N10 C101 C102 C105 -179.0(3)
C101 C102 C103 C104 -0.4(4)
C105 C102 C103 C104 178.6(4)
C101 N10 C104 C103 -0.7(4)
C101 N10 C104 C111 -179.6(3)
C102 C103 C104 N10 0.7(4)
C102 C103 C104 C111 179.6(3)
C103 C102 C105 C110 152.3(4)
C101 C102 C105 C110 -28.9(6)
C103 C102 C105 C106 -27.9(6)
C101 C102 C105 C106 150.9(4)
C110 C105 C106 C107 -1.7(6)
C102 C105 C106 C107 178.6(3)
C105 C106 C107 C108 0.8(6)
C106 C107 C108 C109 -0.3(6)
C107 C108 C109 C110 0.6(6)
C106 C105 C110 C109 2.0(6)
C102 C105 C110 C109 -178.3(4)
C108 C109 C110 C105 -1.5(6)
N10 C104 C111 C116 -179.7(3)
C103 C104 C111 C116 1.7(6)
N10 C104 C111 C112 -0.2(6)
C103 C104 C111 C112 -178.8(4)
C133 O7 C112 C113 -10.9(6)
C133 O7 C112 C111 167.7(4)
C116 C111 C112 O7 -179.6(3)
C104 C111 C112 O7 0.9(6)
C116 C111 C112 C113 -1.0(5)
C104 C111 C112 C113 179.5(4)
O7 C112 C113 C114 179.8(4)
C111 C112 C113 C114 1.3(6)
C112 C113 C114 C115 -1.5(6)
C113 C114 C115 C116 1.5(6)
C114 C115 C116 C111 -1.3(6)
C112 C111 C116 C115 1.1(5)
C104 C111 C116 C115 -179.4(3)
C101 N11 C117 N12 -4.1(7)
C101 N11 C117 C118 179.9(4)
C120 N12 C117 N11 -175.7(4)
C120 N12 C117 C118 0.7(4)
N11 C117 C118 C119 175.5(4)
N12 C117 C118 C119 -1.1(4)
N11 C117 C118 C121 -5.7(6)
N12 C117 C118 C121 177.7(4)
C121 C118 C119 C120 -177.7(4)
C117 C118 C119 C120 1.1(5)
C117 N12 C120 C119 0.0(4)
C117 N12 C120 C127 -177.9(4)
C118 C119 C120 N12 -0.8(5)
C118 C119 C120 C127 177.1(4)
C119 C118 C121 C126 -22.0(6)
C117 C118 C121 C126 159.4(4)
C119 C118 C121 C122 154.9(5)
C117 C118 C121 C122 -23.7(7)
C126 C121 C122 C123 -1.4(7)
C118 C121 C122 C123 -178.4(4)
C121 C122 C123 C124 0.3(7)
C122 C123 C124 C125 1.1(8)
C123 C124 C125 C126 -1.3(8)
C124 C125 C126 C121 0.2(7)
C122 C121 C126 C125 1.2(6)
C118 C121 C126 C125 178.2(4)
N12 C120 C127 C128 -3.1(7)
C119 C120 C127 C128 179.2(4)
N12 C120 C127 C132 178.4(4)
C119 C120 C127 C132 0.8(7)
C134 O8 C128 C127 177.1(9)
C134 O8 C128 C129 -2.0(10)
C132 C127 C128 O8 179.3(5)
C120 C127 C128 O8 0.8(7)
C132 C127 C128 C129 -1.6(7)
C120 C127 C128 C129 179.9(5)
O8 C128 C129 C130 179.9(5)
C127 C128 C129 C130 0.8(8)
C128 C129 C130 C131 -0.1(9)
C129 C130 C131 C132 0.3(9)
C130 C131 C132 C127 -1.1(8)
C128 C127 C132 C131 1.7(7)
C120 C127 C132 C131 -179.7(5)
